data_1548930
loop_
_publ_author_name
'Muthuselvi, C.'
'Muthu, M.'
'Athimoolam, S.'
'Ravikumar, B.'
'Pandiarajan, S.'
'Krishnakumar, R. V.'

_publ_section_title
;
 6'-(3-Bromophenyl)-7'-nitro-1',6',7',7a'-tetrahydro-3'<i>H</i>-spiro[indeno[1,2-<i>b</i>]quinoxaline-11,5'-pyrrolo[1,2-<i>c</i>]thiazole]
;
_journal_coeditor_code SJ4157
_journal_issue 2
_journal_name_full IUCrData
_journal_page_first x180238
_journal_paper_doi 10.1107/S2414314618002389
_journal_volume 3
_journal_year 2018
_chemical_formula_iupac 'C26 H19 Br N4 O2 S'
_chemical_formula_moiety 'C26 H19 Br N4 O2 S'
_chemical_formula_sum 'C26 H19 Br N4 O2 S'
_chemical_formula_weight 531.42
_chemical_name_common
6'-(3-Bromophenyl)-7'-nitro-1',6',7',7a'-tetrahydro-3'<i>H</i>-spiro[indeno[1,2-<i>b</i>]quinoxaline-11,5'-pyrrolo[1,2-<i>c</i>]thiazole]
_chemical_name_systematic
;
6'-(3-bromophenyl)-7'-nitro-1',6',7',7a'-tetrahydro-3'H-spiro
[indeno[1,2-b]quinoxaline-11,5'-pyrrolo[1,2-c]thiazole]
;
_space_group_crystal_system monoclinic
_space_group_IT_number 15
_space_group_name_Hall '-C 2yc'
_space_group_name_H-M_alt 'C 1 2/c 1'
_symmetry_space_group_name_Hall '-C 2yc'
_symmetry_space_group_name_H-M 'C 1 2/c 1'
_atom_sites_solution_hydrogens geom
_audit_creation_method SHELXL-2014
_cell_angle_alpha 90.00(3)
_cell_angle_beta 98.89(3)
_cell_angle_gamma 90.00(3)
_cell_formula_units_Z 8
_cell_length_a 25.289(5)
_cell_length_b 10.076(2)
_cell_length_c 19.050(4)
_cell_measurement_reflns_used 3142
_cell_measurement_temperature 293(2)
_cell_measurement_theta_max 24.76
_cell_measurement_theta_min 2.16
_cell_volume 4795.9(17)
_computing_cell_refinement
;
<i>SAINT</i> (Bruker, 2001)
;
_computing_data_collection
;
<i>SMART</i> (Bruker, 2001)
;
_computing_data_reduction
;
<i>SAINT</i> (Bruker, 2001)
;
_computing_molecular_graphics
;
Mercury (Macrae <i>et al.</i>,  2008) and <i>PLATON</i> (Spek,
2009)
;
_computing_publication_material
;
SHELXL2014 (Sheldrick, 2015)
;
_computing_structure_refinement
;
SHELXL2014 (Sheldrick, 2015)
;
_computing_structure_solution
;
SHELXS2014 (Sheldrick, 2008)
;
_diffrn_ambient_temperature 293(2)
_diffrn_measured_fraction_theta_full 0.972
_diffrn_measured_fraction_theta_max 0.999
_diffrn_measurement_device_type 'Bruker SMART APEX CCD area-detector'
_diffrn_measurement_method \w
_diffrn_radiation_source 'fine-focus sealed tube'
_diffrn_radiation_type MoK\a
_diffrn_radiation_wavelength 0.71073
_diffrn_reflns_av_R_equivalents 0.0384
_diffrn_reflns_limit_h_max 30
_diffrn_reflns_limit_h_min -30
_diffrn_reflns_limit_k_max 11
_diffrn_reflns_limit_k_min -11
_diffrn_reflns_limit_l_max 22
_diffrn_reflns_limit_l_min -22
_diffrn_reflns_number 40628
_diffrn_reflns_theta_full 25.242
_diffrn_reflns_theta_max 25.000
_diffrn_reflns_theta_min 2.164
_exptl_absorpt_coefficient_mu 1.833
_exptl_absorpt_correction_T_max 0.7457
_exptl_absorpt_correction_T_min 0.5166
_exptl_absorpt_correction_type multi-scan
_exptl_absorpt_process_details
;
(SADABS; Bruker, 2001)
;
_exptl_crystal_colour colourless
_exptl_crystal_density_diffrn 1.472
_exptl_crystal_density_method none
_exptl_crystal_description block
_exptl_crystal_F_000 2160
_exptl_crystal_size_max 0.24
_exptl_crystal_size_mid 0.22
_exptl_crystal_size_min 0.19
_refine_diff_density_max 0.888
_refine_diff_density_min -0.630
_refine_ls_extinction_method none
_refine_ls_goodness_of_fit_ref 1.053
_refine_ls_hydrogen_treatment constr
_refine_ls_matrix_type full
_refine_ls_number_parameters 310
_refine_ls_number_reflns 4218
_refine_ls_number_restraints 0
_refine_ls_restrained_S_all 1.053
_refine_ls_R_factor_all 0.0523
_refine_ls_R_factor_gt 0.0453
_refine_ls_shift/su_max 0.001
_refine_ls_shift/su_mean 0.000
_refine_ls_structure_factor_coef Fsqd
_refine_ls_weighting_details 'w=1/[\s^2^(Fo^2^)+(0.0575P)^2^+11.8643P] where P=(Fo^2^+2Fc^2^)/3'
_refine_ls_weighting_scheme calc
_refine_ls_wR_factor_gt 0.1151
_refine_ls_wR_factor_ref 0.1208
_reflns_number_gt 3656
_reflns_number_total 4218
_reflns_threshold_expression 'I > 2\s(I)'
_cod_data_source_file sj4157sup1.cif
_cod_data_source_block I
_cod_database_code 1548930
_shelx_space_group_comment
;
The symmetry employed for this shelxl refinement is uniquely defined
by the following loop, which should always be used as a source of
symmetry information in preference to the above space-group names.
They are only intended as comments.
;
_shelxl_version_number 2.014

loop_
_space_group_symop_operation_xyz
'x, y, z'
'-x, y, -z+1/2'
'x+1/2, y+1/2, z'
'-x+1/2, y+1/2, -z+1/2'
'-x, -y, -z'
'x, -y, z-1/2'
'-x+1/2, -y+1/2, -z'
'x+1/2, -y+1/2, z-1/2'

loop_
_atom_site_type_symbol
_atom_site_label
_atom_site_fract_x
_atom_site_fract_y
_atom_site_fract_z
_atom_site_U_iso_or_equiv
_atom_site_adp_type
_atom_site_calc_flag
_atom_site_occupancy
_atom_site_disorder_assembly
_atom_site_disorder_group
Br Br1 0.60837(2) 0.10535(3) 0.38169(2) 0.06601(17) Uani d 1 . .
C C1 0.73278(11) 0.7376(3) 0.31464(15) 0.0360(6) Uani d 1 . .
C C2 0.77113(13) 0.7504(4) 0.26843(18) 0.0489(8) Uani d 1 . .
H H2 0.8042 0.7090 0.2795 0.059 Uiso calc 1 . .
C C3 0.75987(15) 0.8231(4) 0.20776(18) 0.0545(9) Uani d 1 . .
H H3 0.7856 0.8324 0.1781 0.065 Uiso calc 1 . .
C C4 0.70981(16) 0.8839(4) 0.18966(19) 0.0567(9) Uani d 1 . .
H H4 0.7025 0.9325 0.1478 0.068 Uiso calc 1 . .
C C5 0.67163(14) 0.8730(3) 0.23261(18) 0.0477(8) Uani d 1 . .
H H5 0.6384 0.9132 0.2198 0.057 Uiso calc 1 . .
C C6 0.68267(11) 0.8002(3) 0.29657(15) 0.0349(6) Uani d 1 . .
C C7 0.65759(10) 0.7257(3) 0.39796(14) 0.0280(5) Uani d 1 . .
C C8 0.62255(10) 0.7015(3) 0.45497(13) 0.0280(5) Uani d 1 . .
C C9 0.66049(11) 0.6223(3) 0.50918(14) 0.0306(6) Uani d 1 . .
C C10 0.65111(12) 0.5699(3) 0.57344(15) 0.0396(7) Uani d 1 . .
H H10 0.6191 0.5868 0.5901 0.048 Uiso calc 1 . .
C C11 0.69021(13) 0.4922(4) 0.61218(17) 0.0494(8) Uani d 1 . .
H H11 0.6842 0.4560 0.6551 0.059 Uiso calc 1 . .
C C12 0.73811(14) 0.4673(4) 0.58825(19) 0.0543(9) Uani d 1 . .
H H12 0.7640 0.4157 0.6155 0.065 Uiso calc 1 . .
C C13 0.74790(13) 0.5182(3) 0.52437(18) 0.0469(8) Uani d 1 . .
H H13 0.7800 0.5006 0.5080 0.056 Uiso calc 1 . .
C C14 0.70894(11) 0.5965(3) 0.48491(15) 0.0332(6) Uani d 1 . .
C C15 0.70813(10) 0.6617(3) 0.41601(14) 0.0306(6) Uani d 1 . .
C C16 0.57141(10) 0.6179(2) 0.42668(14) 0.0281(5) Uani d 1 . .
H H16 0.5603 0.5736 0.4678 0.034 Uiso calc 1 . .
C C17 0.53081(11) 0.7270(3) 0.40397(16) 0.0357(6) Uani d 1 . .
H H17 0.5376 0.7659 0.3591 0.043 Uiso calc 1 . .
C C18 0.58926(11) 0.3828(3) 0.39714(16) 0.0354(6) Uani d 1 . .
H H18 0.5941 0.3646 0.4456 0.043 Uiso calc 1 . .
C C19 0.59367(12) 0.2821(3) 0.34890(18) 0.0417(7) Uani d 1 . .
C C20 0.58702(14) 0.3057(4) 0.27749(19) 0.0542(9) Uani d 1 . .
H H20 0.5898 0.2369 0.2457 0.065 Uiso calc 1 . .
C C21 0.57613(17) 0.4330(4) 0.25332(18) 0.0608(10) Uani d 1 . .
H H21 0.5719 0.4503 0.2048 0.073 Uiso calc 1 . .
C C22 0.57142(13) 0.5360(3) 0.30048(16) 0.0459(7) Uani d 1 . .
H H22 0.5641 0.6216 0.2834 0.055 Uiso calc 1 . .
C C23 0.57758(10) 0.5114(3) 0.37270(14) 0.0309(6) Uani d 1 . .
C C24 0.54224(11) 0.8299(3) 0.46335(16) 0.0360(6) Uani d 1 . .
H H24 0.5291 0.9173 0.4460 0.043 Uiso calc 1 . .
C C25 0.52148(13) 0.7969(3) 0.53309(18) 0.0494(8) Uani d 1 . .
H H25A 0.5205 0.7016 0.5402 0.059 Uiso calc 1 . .
H H25B 0.4858 0.8324 0.5327 0.059 Uiso calc 1 . .
C C26 0.62012(13) 0.8918(3) 0.54297(16) 0.0429(7) Uani d 1 . .
H H26A 0.6272 0.9849 0.5355 0.052 Uiso calc 1 . .
H H26B 0.6532 0.8500 0.5647 0.052 Uiso calc 1 . .
N N1 0.74585(9) 0.6656(2) 0.37613(13) 0.0369(5) Uani d 1 . .
N N2 0.64390(9) 0.7938(2) 0.34013(12) 0.0332(5) Uani d 1 . .
N N3 0.60047(9) 0.8291(2) 0.47670(12) 0.0309(5) Uani d 1 . .
N N4 0.47412(11) 0.6778(3) 0.39594(19) 0.0595(8) Uani d 1 . .
O O2 0.46398(11) 0.5783(4) 0.4257(2) 0.0885(10) Uani d 1 . .
S S1 0.56825(4) 0.87389(12) 0.60150(5) 0.0656(3) Uani d 1 . .
O O1 0.4436(3) 0.7341(7) 0.3438(3) 0.0871(19) Uani d 0.63 A 1
O O1' 0.4388(5) 0.7516(14) 0.3830(6) 0.0871(19) Uani d 0.37 A 2

loop_
_atom_site_aniso_label
_atom_site_aniso_U_11
_atom_site_aniso_U_22
_atom_site_aniso_U_33
_atom_site_aniso_U_12
_atom_site_aniso_U_13
_atom_site_aniso_U_23
Br1 0.0729(3) 0.0307(2) 0.0999(4) 0.01279(16) 0.0308(2) -0.00099(17)
C1 0.0364(14) 0.0336(15) 0.0399(15) -0.0029(12) 0.0125(12) -0.0037(12)
C2 0.0461(18) 0.054(2) 0.0518(19) -0.0017(15) 0.0229(14) -0.0027(16)
C3 0.061(2) 0.058(2) 0.0514(19) -0.0125(18) 0.0288(16) 0.0005(17)
C4 0.076(2) 0.052(2) 0.0448(19) -0.0111(18) 0.0203(17) 0.0126(15)
C5 0.0533(19) 0.0428(18) 0.0481(18) -0.0018(15) 0.0111(15) 0.0136(14)
C6 0.0394(15) 0.0288(14) 0.0379(15) -0.0062(12) 0.0098(12) 0.0009(12)
C7 0.0294(13) 0.0216(12) 0.0329(13) -0.0010(10) 0.0051(10) -0.0005(10)
C8 0.0270(12) 0.0258(13) 0.0316(13) 0.0017(10) 0.0058(10) 0.0004(10)
C9 0.0310(13) 0.0275(14) 0.0326(14) -0.0010(11) 0.0025(11) 0.0006(11)
C10 0.0379(15) 0.0422(17) 0.0386(15) -0.0029(13) 0.0054(12) 0.0058(13)
C11 0.0531(19) 0.053(2) 0.0414(17) -0.0022(16) 0.0037(14) 0.0171(15)
C12 0.0491(19) 0.052(2) 0.058(2) 0.0110(16) -0.0018(16) 0.0212(17)
C13 0.0373(16) 0.0461(18) 0.0571(19) 0.0124(14) 0.0071(14) 0.0129(15)
C14 0.0318(14) 0.0295(14) 0.0379(15) 0.0026(11) 0.0045(11) 0.0020(11)
C15 0.0297(13) 0.0265(13) 0.0360(14) 0.0019(11) 0.0065(11) -0.0023(11)
C16 0.0298(13) 0.0237(13) 0.0307(13) 0.0000(10) 0.0044(10) 0.0023(10)
C17 0.0291(14) 0.0316(15) 0.0451(16) 0.0025(11) 0.0015(11) -0.0001(12)
C18 0.0361(14) 0.0311(15) 0.0404(15) 0.0021(11) 0.0097(12) 0.0016(12)
C19 0.0369(15) 0.0327(16) 0.0579(19) 0.0016(12) 0.0152(13) -0.0056(14)
C20 0.060(2) 0.050(2) 0.054(2) 0.0043(16) 0.0139(16) -0.0216(16)
C21 0.081(3) 0.066(2) 0.0343(17) 0.009(2) 0.0065(17) -0.0098(17)
C22 0.0584(19) 0.0426(18) 0.0356(15) 0.0057(15) 0.0043(14) 0.0024(13)
C23 0.0259(13) 0.0307(14) 0.0366(14) -0.0025(11) 0.0062(11) -0.0029(11)
C24 0.0321(14) 0.0270(14) 0.0487(17) 0.0054(11) 0.0062(12) -0.0006(12)
C25 0.0454(17) 0.0428(18) 0.066(2) 0.0001(14) 0.0292(16) -0.0091(16)
C26 0.0458(17) 0.0398(17) 0.0431(17) 0.0004(13) 0.0066(13) -0.0086(13)
N1 0.0342(12) 0.0369(13) 0.0413(13) 0.0048(10) 0.0112(10) 0.0008(11)
N2 0.0329(12) 0.0281(12) 0.0393(13) 0.0013(9) 0.0079(10) 0.0040(10)
N3 0.0301(11) 0.0257(11) 0.0375(12) 0.0010(9) 0.0067(9) -0.0030(9)
N4 0.0336(15) 0.0543(19) 0.085(2) 0.0073(14) -0.0081(15) -0.0152(17)
O2 0.0485(16) 0.099(3) 0.117(3) -0.0275(16) 0.0089(16) 0.019(2)
S1 0.0733(6) 0.0839(7) 0.0438(5) 0.0019(5) 0.0223(4) -0.0113(5)
O1 0.052(2) 0.087(3) 0.107(5) 0.014(2) -0.036(4) -0.020(4)
O1' 0.052(2) 0.087(3) 0.107(5) 0.014(2) -0.036(4) -0.020(4)

loop_
_atom_type_symbol
_atom_type_description
_atom_type_scat_dispersion_real
_atom_type_scat_dispersion_imag
_atom_type_scat_source
C C 0.0033 0.0016 'International Tables Vol C Tables 4.2.6.8 and 6.1.1.4'
H H 0.0000 0.0000 'International Tables Vol C Tables 4.2.6.8 and 6.1.1.4'
Br Br -0.2901 2.4595 'International Tables Vol C Tables 4.2.6.8 and 6.1.1.4'
N N 0.0061 0.0033 'International Tables Vol C Tables 4.2.6.8 and 6.1.1.4'
O O 0.0106 0.0060 'International Tables Vol C Tables 4.2.6.8 and 6.1.1.4'
S S 0.1246 0.1234 'International Tables Vol C Tables 4.2.6.8 and 6.1.1.4'

loop_
_geom_angle_atom_site_label_1
_geom_angle_atom_site_label_2
_geom_angle_atom_site_label_3
_geom_angle
N1 C1 C6 122.2(2)
N1 C1 C2 118.8(3)
C6 C1 C2 119.0(3)
C3 C2 C1 120.3(3)
C3 C2 H2 119.8
C1 C2 H2 119.8
C2 C3 C4 120.5(3)
C2 C3 H3 119.8
C4 C3 H3 119.8
C5 C4 C3 120.9(3)
C5 C4 H4 119.5
C3 C4 H4 119.5
C4 C5 C6 119.7(3)
C4 C5 H5 120.1
C6 C5 H5 120.1
N2 C6 C1 121.8(2)
N2 C6 C5 118.6(3)
C1 C6 C5 119.6(3)
N2 C7 C15 123.7(2)
N2 C7 C8 125.5(2)
C15 C7 C8 110.8(2)
N3 C8 C9 119.3(2)
N3 C8 C7 110.2(2)
C9 C8 C7 101.1(2)
N3 C8 C16 103.60(19)
C9 C8 C16 110.6(2)
C7 C8 C16 112.4(2)
C10 C9 C14 119.9(3)
C10 C9 C8 128.5(3)
C14 C9 C8 111.4(2)
C11 C10 C9 118.8(3)
C11 C10 H10 120.6
C9 C10 H10 120.6
C12 C11 C10 121.2(3)
C12 C11 H11 119.4
C10 C11 H11 119.4
C13 C12 C11 120.7(3)
C13 C12 H12 119.7
C11 C12 H12 119.7
C12 C13 C14 118.7(3)
C12 C13 H13 120.7
C14 C13 H13 120.7
C13 C14 C9 120.7(3)
C13 C14 C15 130.5(3)
C9 C14 C15 108.7(2)
N1 C15 C7 123.6(2)
N1 C15 C14 128.5(2)
C7 C15 C14 107.9(2)
C23 C16 C17 117.1(2)
C23 C16 C8 116.7(2)
C17 C16 C8 101.2(2)
C23 C16 H16 107.0
C17 C16 H16 107.0
C8 C16 H16 107.0
N4 C17 C16 112.5(2)
N4 C17 C24 111.6(2)
C16 C17 C24 103.7(2)
N4 C17 H17 109.6
C16 C17 H17 109.6
C24 C17 H17 109.6
C19 C18 C23 119.6(3)
C19 C18 H18 120.2
C23 C18 H18 120.2
C20 C19 C18 121.5(3)
C20 C19 Br1 118.5(2)
C18 C19 Br1 119.9(2)
C19 C20 C21 118.9(3)
C19 C20 H20 120.5
C21 C20 H20 120.5
C20 C21 C22 120.8(3)
C20 C21 H21 119.6
C22 C21 H21 119.6
C23 C22 C21 120.1(3)
C23 C22 H22 120.0
C21 C22 H22 120.0
C22 C23 C18 119.0(3)
C22 C23 C16 122.8(3)
C18 C23 C16 118.2(2)
N3 C24 C17 101.3(2)
N3 C24 C25 108.6(2)
C17 C24 C25 116.2(3)
N3 C24 H24 110.1
C17 C24 H24 110.1
C25 C24 H24 110.1
C24 C25 S1 105.0(2)
C24 C25 H25A 110.7
S1 C25 H25A 110.7
C24 C25 H25B 110.7
S1 C25 H25B 110.7
H25A C25 H25B 108.8
N3 C26 S1 107.8(2)
N3 C26 H26A 110.1
S1 C26 H26A 110.1
N3 C26 H26B 110.1
S1 C26 H26B 110.1
H26A C26 H26B 108.5
C15 N1 C1 114.2(2)
C7 N2 C6 114.4(2)
C26 N3 C24 110.8(2)
C26 N3 C8 122.2(2)
C24 N3 C8 111.7(2)
O1' N4 O2 115.1(8)
O2 N4 O1 125.8(4)
O1' N4 C17 120.1(8)
O2 N4 C17 119.9(3)
O1 N4 C17 112.4(5)
C25 S1 C26 93.06(14)

loop_
_geom_bond_atom_site_label_1
_geom_bond_atom_site_label_2
_geom_bond_distance
Br1 C19 1.905(3)
C1 N1 1.374(4)
C1 C6 1.410(4)
C1 C2 1.413(4)
C2 C3 1.360(5)
C2 H2 0.9300
C3 C4 1.401(5)
C3 H3 0.9300
C4 C5 1.363(5)
C4 H4 0.9300
C5 C6 1.412(4)
C5 H5 0.9300
C6 N2 1.380(4)
C7 N2 1.299(4)
C7 C15 1.425(4)
C7 C8 1.524(4)
C8 N3 1.486(3)
C8 C9 1.523(4)
C8 C16 1.568(4)
C9 C10 1.387(4)
C9 C14 1.399(4)
C10 C11 1.382(4)
C10 H10 0.9300
C11 C12 1.382(5)
C11 H11 0.9300
C12 C13 1.378(5)
C12 H12 0.9300
C13 C14 1.389(4)
C13 H13 0.9300
C14 C15 1.465(4)
C15 N1 1.309(4)
C16 C23 1.511(4)
C16 C17 1.520(4)
C16 H16 0.9800
C17 N4 1.502(4)
C17 C24 1.529(4)
C17 H17 0.9800
C18 C19 1.385(4)
C18 C23 1.393(4)
C18 H18 0.9300
C19 C20 1.366(5)
C20 C21 1.376(5)
C20 H20 0.9300
C21 C22 1.390(5)
C21 H21 0.9300
C22 C23 1.383(4)
C22 H22 0.9300
C24 N3 1.455(3)
C24 C25 1.539(4)
C24 H24 0.9800
C25 S1 1.795(4)
C25 H25A 0.9700
C25 H25B 0.9700
C26 N3 1.430(4)
C26 S1 1.857(3)
C26 H26A 0.9700
C26 H26B 0.9700
N4 O1' 1.158(13)
N4 O2 1.199(4)
N4 O1 1.290(7)

loop_
_geom_hbond_atom_site_label_D
_geom_hbond_atom_site_label_H
_geom_hbond_atom_site_label_A
_geom_hbond_site_symmetry_A
_geom_hbond_distance_DH
_geom_hbond_distance_HA
_geom_hbond_distance_DA
_geom_hbond_angle_DHA
C17 H17 N2 . 0.98 2.78 3.345(4) 117.2
C20 H20 S1 6_565 0.93 2.94 3.775(4) 150.5
C26 H26A Br1 1_565 0.97 3.14 3.725(3) 120.4
C26 H26B N1 7_666 0.97 2.63 3.547(4) 157.6
C16 H16 O2 5_666 0.98 2.69 3.660(4) 172.1
C25 H25A O2 5_666 0.97 2.91 3.867(5) 170.3

loop_
_geom_torsion_atom_site_label_1
_geom_torsion_atom_site_label_2
_geom_torsion_atom_site_label_3
_geom_torsion_atom_site_label_4
_geom_torsion
N1 C1 C2 C3 -178.8(3)
C6 C1 C2 C3 0.5(5)
C1 C2 C3 C4 -1.2(5)
C2 C3 C4 C5 0.7(6)
C3 C4 C5 C6 0.5(5)
N1 C1 C6 N2 0.6(4)
C2 C1 C6 N2 -178.7(3)
N1 C1 C6 C5 180.0(3)
C2 C1 C6 C5 0.7(4)
C4 C5 C6 N2 178.2(3)
C4 C5 C6 C1 -1.2(5)
N2 C7 C8 N3 -50.7(3)
C15 C7 C8 N3 130.0(2)
N2 C7 C8 C9 -177.8(3)
C15 C7 C8 C9 2.8(3)
N2 C7 C8 C16 64.3(3)
C15 C7 C8 C16 -115.1(2)
N3 C8 C9 C10 59.7(4)
C7 C8 C9 C10 -179.4(3)
C16 C8 C9 C10 -60.2(4)
N3 C8 C9 C14 -124.6(3)
C7 C8 C9 C14 -3.6(3)
C16 C8 C9 C14 115.6(2)
C14 C9 C10 C11 -0.2(4)
C8 C9 C10 C11 175.2(3)
C9 C10 C11 C12 0.5(5)
C10 C11 C12 C13 -0.8(6)
C11 C12 C13 C14 0.8(5)
C12 C13 C14 C9 -0.5(5)
C12 C13 C14 C15 -179.4(3)
C10 C9 C14 C13 0.2(4)
C8 C9 C14 C13 -175.9(3)
C10 C9 C14 C15 179.3(3)
C8 C9 C14 C15 3.2(3)
N2 C7 C15 N1 0.2(4)
C8 C7 C15 N1 179.6(2)
N2 C7 C15 C14 179.5(3)
C8 C7 C15 C14 -1.2(3)
C13 C14 C15 N1 -3.1(5)
C9 C14 C15 N1 178.0(3)
C13 C14 C15 C7 177.8(3)
C9 C14 C15 C7 -1.2(3)
N3 C8 C16 C23 154.1(2)
C9 C8 C16 C23 -76.9(3)
C7 C8 C16 C23 35.2(3)
N3 C8 C16 C17 25.8(2)
C9 C8 C16 C17 154.8(2)
C7 C8 C16 C17 -93.1(2)
C23 C16 C17 N4 70.0(3)
C8 C16 C17 N4 -161.9(2)
C23 C16 C17 C24 -169.2(2)
C8 C16 C17 C24 -41.2(3)
C23 C18 C19 C20 0.2(5)
C23 C18 C19 Br1 -178.9(2)
C18 C19 C20 C21 0.5(5)
Br1 C19 C20 C21 179.7(3)
C19 C20 C21 C22 -0.6(6)
C20 C21 C22 C23 -0.1(6)
C21 C22 C23 C18 0.9(5)
C21 C22 C23 C16 -178.2(3)
C19 C18 C23 C22 -0.9(4)
C19 C18 C23 C16 178.2(2)
C17 C16 C23 C22 33.0(4)
C8 C16 C23 C22 -87.1(3)
C17 C16 C23 C18 -146.1(3)
C8 C16 C23 C18 93.8(3)
N4 C17 C24 N3 162.2(2)
C16 C17 C24 N3 40.8(3)
N4 C17 C24 C25 44.7(4)
C16 C17 C24 C25 -76.6(3)
N3 C24 C25 S1 35.8(3)
C17 C24 C25 S1 149.1(2)
C7 C15 N1 C1 0.2(4)
C14 C15 N1 C1 -178.9(3)
C6 C1 N1 C15 -0.6(4)
C2 C1 N1 C15 178.7(3)
C15 C7 N2 C6 -0.2(4)
C8 C7 N2 C6 -179.5(2)
C1 C6 N2 C7 -0.2(4)
C5 C6 N2 C7 -179.6(3)
S1 C26 N3 C24 26.9(3)
S1 C26 N3 C8 -108.2(2)
C17 C24 N3 C26 -164.5(2)
C25 C24 N3 C26 -41.6(3)
C17 C24 N3 C8 -24.4(3)
C25 C24 N3 C8 98.4(3)
C9 C8 N3 C26 10.6(4)
C7 C8 N3 C26 -105.6(3)
C16 C8 N3 C26 134.0(3)
C9 C8 N3 C24 -124.2(3)
C7 C8 N3 C24 119.6(2)
C16 C8 N3 C24 -0.8(3)
C16 C17 N4 O1' 175.5(7)
C24 C17 N4 O1' 59.3(8)
C16 C17 N4 O2 21.6(5)
C24 C17 N4 O2 -94.6(4)
C16 C17 N4 O1 -143.6(4)
C24 C17 N4 O1 100.3(4)
C24 C25 S1 C26 -17.4(2)
N3 C26 S1 C25 -4.4(2)

_cod_database_fobs_code 1548930
